data_4121954
loop_
_publ_author_name
'Graham, Alexander J.'
'Banu, Ana-Maria'
'D\"uren, Tina'
'Greenaway, Alex'
'McKellar, Scott C.'
'Mowat, John P. S.'
'Ward, Kenneth'
'Wright, Paul A.'
'Moggach, Stephen A.'

_publ_section_title
;
 Stabilization of Scandium Terephthalate MOFs against Reversible
 Amorphization and Structural Phase Transition by Guest Uptake at Extreme
 Pressure.
;
_journal_issue 24
_journal_name_full 'Journal of the American Chemical Society'
_journal_page_first 8606
_journal_page_last 8613
_journal_paper_doi 10.1021/ja411934f
_journal_volume 136
_journal_year 2014
_chemical_absolute_configuration ad
_chemical_formula_moiety 'C24 H6 N3 O18 Sc2'
_chemical_formula_sum 'C24 H6 N3 O18 Sc2'
_chemical_formula_weight 714.23
_space_group_IT_number 43
_symmetry_cell_setting orthorhombic
_symmetry_space_group_name_Hall 'F 2 -2d'
_symmetry_space_group_name_H-M 'F d d 2'
_atom_sites_solution_hydrogens difmap
_atom_sites_solution_primary other
_audit_creation_date 13-04-25
_audit_creation_method CRYSTALS_ver_14.40
_cell_angle_alpha 90
_cell_angle_beta 90
_cell_angle_gamma 90
_cell_formula_units_Z 8
_cell_length_a 18.365(4)
_cell_length_b 31.823(5)
_cell_length_c 8.7225(11)
_cell_measurement_reflns_used 1172
_cell_measurement_temperature 293
_cell_measurement_theta_max 20
_cell_measurement_theta_min 3
_cell_volume 5097.7(15)
_computing_cell_refinement 'Apex2 (Bruker AXS, 2006)'
_computing_data_collection 'Apex2 (Bruker AXS, 2006)'
_computing_data_reduction 'Apex2 (Bruker AXS, 2006)'
_computing_molecular_graphics 'CAMERON (Watkin et al., 1996)'
_computing_publication_material 'CRYSTALS (Betteridge et al., 2003)'
_computing_structure_refinement 'CRYSTALS (Betteridge et al., 2003)'
_computing_structure_solution 'USER DEFINED STRUCTURE SOLUTION'
_diffrn_ambient_temperature 293
_diffrn_measured_fraction_theta_full 0.704
_diffrn_measured_fraction_theta_max 0.680
_diffrn_measurement_device Area
_diffrn_measurement_device_type 'Bruker Kappa Apex2'
_diffrn_measurement_method \w
_diffrn_radiation_monochromator graphite
_diffrn_radiation_type 'Mo K\a'
_diffrn_radiation_wavelength 0.71073
_diffrn_reflns_av_R_equivalents 0.108
_diffrn_reflns_limit_h_max 14
_diffrn_reflns_limit_h_min -14
_diffrn_reflns_limit_k_max 27
_diffrn_reflns_limit_k_min -28
_diffrn_reflns_limit_l_max 8
_diffrn_reflns_limit_l_min -8
_diffrn_reflns_number 2910
_diffrn_reflns_theta_full 14.928
_diffrn_reflns_theta_max 19.905
_diffrn_reflns_theta_min 3.221
_diffrn_standards_number 0
_exptl_absorpt_coefficient_mu 0.635
_exptl_absorpt_correction_T_max 0.93
_exptl_absorpt_correction_T_min 0.59
_exptl_absorpt_correction_type multi-scan
_exptl_absorpt_process_details 'SADABS (Siemens, 1996)'
_exptl_crystal_colour colourless
_exptl_crystal_density_diffrn 1.861
_exptl_crystal_density_method 'not measured'
_exptl_crystal_description block
_exptl_crystal_F_000 2856
_exptl_crystal_size_max 0.220
_exptl_crystal_size_mid 0.120
_exptl_crystal_size_min 0.120
_refine_diff_density_max 0.94
_refine_diff_density_min -0.82
_refine_ls_abs_structure_details 'Flack (1983), 364 Friedel-pairs'
_refine_ls_abs_structure_Flack 0.1(4)
_refine_ls_extinction_method None
_refine_ls_goodness_of_fit_ref 1.6212
_refine_ls_hydrogen_treatment constr
_refine_ls_matrix_type full
_refine_ls_number_parameters 119
_refine_ls_number_reflns 803
_refine_ls_number_restraints 131
_refine_ls_R_factor_all 0.1747
_refine_ls_R_factor_gt 0.1407
_refine_ls_shift/su_max 0.0246341
_refine_ls_shift/su_mean 0.0014842
_refine_ls_structure_factor_coef Fsqd
_refine_ls_weighting_details
;
 Method= Modified Sheldrick 
 w=1/[\s^2^(F^2^) + ( 0.20P)^2^ + 0.00P] 
 ,where P=(max(Fo^2^,0) + 2Fc^2^)/3 
;
_refine_ls_weighting_scheme calc
_refine_ls_wR_factor_all 0.3984
_refine_ls_wR_factor_gt 0.3745
_refine_ls_wR_factor_ref 0.3984
_reflns_limit_h_max 14
_reflns_limit_h_min 0
_reflns_limit_k_max 28
_reflns_limit_k_min 0
_reflns_limit_l_max 8
_reflns_limit_l_min -8
_reflns_number_gt 570
_reflns_number_total 804
_reflns_threshold_expression I>2.0\s(I)
_oxford_diffrn_Wilson_B_factor 0.00
_oxford_diffrn_Wilson_scale 0.00
_oxford_refine_ls_r_factor_ref 0.1747
_oxford_refine_ls_scale 0.0802(2)
_oxford_reflns_number_all 803
_oxford_reflns_threshold_expression_ref I>-10.0\s(I)
_oxford_structure_analysis_title 'Sc2NO2BDC3 in Fdd2'
_cod_data_source_file ScBDCNF5.cif
_cod_data_source_block ScBDCNO2_FC77_@_1.73_GPa
_cod_depositor_comments
;
The following automatic conversions were performed:

'_atom_sites_solution_primary' value 'Other' changed to 'other'
according to
/usr/data/users/saulius/crontab/automatic-downloads/rss-feeds/ACS/lib/dictionaries/cif_core.dic
dictionary named 'cif_core.dic' version 2.4.2 from 2011-04-26.

Automatic conversion script
Id: cif_fix_values 2281 2013-09-26 08:29:07Z andrius 

 Adding full bibliography for 4121943--4121962.cif.
;
_cod_original_cell_volume 5097.7(16)
_cod_original_sg_symbol_Hall 'F 2 -2d '
_cod_original_sg_symbol_H-M 'F d d 2 '
_cod_database_code 4121954

loop_
_symmetry_equiv_pos_as_xyz
x,y,z
x,y+1/2,z+1/2
x+1/2,y,z+1/2
x+1/2,y+1/2,z
-x+1/4,y+1/4,z+1/4
-x+1/4,y+3/4,z+3/4
-x+3/4,y+1/4,z+3/4
-x+3/4,y+3/4,z+1/4
x+1/4,-y+1/4,z+1/4
x+1/4,-y+3/4,z+3/4
x+3/4,-y+1/4,z+3/4
x+3/4,-y+3/4,z+1/4
-x+1/2,-y,z+1/2
-x+1/2,-y+1/2,z+1
-x+1,-y,z+1
-x+1,-y+1/2,z+1/2

loop_
_atom_site_label
_atom_site_type_symbol
_atom_site_fract_x
_atom_site_fract_y
_atom_site_fract_z
_atom_site_U_iso_or_equiv
_atom_site_occupancy
_atom_site_adp_type
_atom_site_refinement_flags_posn
_atom_site_refinement_flags_adp
_atom_site_disorder_group
Sc1 Sc 0.2556(4) 0.48846(18) 0.3168(10) 0.0396 1.0000 Uani . . .
C1 C 0.2417(18) 0.4309(5) 0.5932(12) 0.051(3) 1.0000 Uiso D U .
C2 C 0.2718(16) 0.3891(5) 0.6471(12) 0.052(3) 1.0000 Uiso D U .
C3 C 0.2817(15) 0.3831(6) 0.8023(13) 0.053(3) 1.0000 Uiso D U .
C4 C 0.3203(13) 0.3483(6) 0.8602(13) 0.053(3) 1.0000 Uiso D U .
C5 C 0.3420(14) 0.3187(5) 0.7515(12) 0.054(3) 1.0000 Uiso D U .
C6 C 0.3360(15) 0.3260(6) 0.5979(13) 0.053(3) 1.0000 Uiso D U .
C7 C 0.2993(17) 0.3610(5) 0.5426(12) 0.053(3) 1.0000 Uiso D U .
C8 C 0.1492(8) 0.5323(10) 0.5504(17) 0.068(4) 1.0000 Uiso D U .
C9 C 0.0713(8) 0.5181(9) 0.5492(16) 0.068(4) 1.0000 Uiso D U .
C10 C 0.0358(3) 0.5075(4) 0.4145(17) 0.068(4) 1.0000 Uiso D U .
C11 C 0.0341(9) 0.5094(10) 0.6795(18) 0.069(4) 1.0000 Uiso D U .
C12 C 0.3611(15) 0.5334(6) 0.5632(15) 0.054(3) 1.0000 Uiso D U .
O1 O 0.2374(13) 0.4364(5) 0.4515(13) 0.051(3) 1.0000 Uiso D U .
O2 O 0.2253(13) 0.4592(5) 0.6857(15) 0.051(3) 1.0000 Uiso D U .
O3 O 0.1802(10) 0.5266(7) 0.4266(16) 0.068(4) 1.0000 Uiso D U .
O4 O 0.3439(13) 0.5089(5) 0.4579(16) 0.054(3) 1.0000 Uiso D U .
O5 O 0.3398(11) 0.5319(5) 0.6965(15) 0.055(3) 1.0000 Uiso D U .
O6 O 0.1719(10) 0.5445(6) 0.6766(16) 0.067(4) 1.0000 Uiso D U .
O41 O 0.4004(15) 0.3739(8) 1.036(3) 0.113(13) 0.5000 Uiso D U .
O42 O 0.3122(19) 0.3300(8) 1.101(2) 0.113(13) 0.5000 Uiso D U .
O71 O 0.249(4) 0.3563(9) 0.323(4) 0.19(2) 0.5000 Uiso D U .
O72 O 0.368(3) 0.3810(6) 0.368(5) 0.19(2) 0.5000 Uiso D U .
O101 O 0.0675(6) 0.5623(6) 0.248(3) 0.114(14) 0.5000 Uiso D U 1
O102 O 0.0356(8) 0.5061(9) 0.151(2) 0.114(14) 0.5000 Uiso D U .
N4 N 0.3476(14) 0.3513(7) 1.0128(15) 0.113(13) 0.5000 Uiso D U .
N7 N 0.307(3) 0.3670(7) 0.3816(15) 0.19(2) 0.5000 Uiso D U .
N10 N 0.0460(5) 0.5265(6) 0.2678(19) 0.114(14) 0.5000 Uiso D U 1
H31 H 0.2606 0.4025 0.8721 0.0640 1.0000 Uiso R . .
H61 H 0.3582 0.3070 0.5278 0.0644 1.0000 Uiso R . .
H111 H 0.0549 0.5174 0.7749 0.0823 1.0000 Uiso R . .

loop_
_atom_site_aniso_label
_atom_site_aniso_U_11
_atom_site_aniso_U_22
_atom_site_aniso_U_33
_atom_site_aniso_U_23
_atom_site_aniso_U_13
_atom_site_aniso_U_12
Sc1 0.033(6) 0.034(4) 0.052(3) 0.010(4) 0.003(3) -0.005(4)

loop_
_atom_type_symbol
_atom_type_scat_dispersion_real
_atom_type_scat_dispersion_imag
_atom_type_scat_Cromer_Mann_a1
_atom_type_scat_Cromer_Mann_b1
_atom_type_scat_Cromer_Mann_a2
_atom_type_scat_Cromer_Mann_b2
_atom_type_scat_Cromer_Mann_a3
_atom_type_scat_Cromer_Mann_b3
_atom_type_scat_Cromer_Mann_a4
_atom_type_scat_Cromer_Mann_b4
_atom_type_scat_Cromer_Mann_c
_atom_type_scat_source
C 0.0033 0.0016 2.3100 20.8439 1.0200 10.2075 1.5886 0.5687 0.8650 51.6512 0.2156 'International Tables Vol C 4.2.6.8 and 6.1.1.4'
H 0.0000 0.0000 0.4930 10.5109 0.3229 26.1257 0.1402 3.1424 0.0408 57.7998 0.0030 'International Tables Vol C 4.2.6.8 and 6.1.1.4'
N 0.0061 0.0033 12.2126 0.0057 3.1322 9.8933 2.0125 28.9975 1.1663 0.5826 -11.5290 'International Tables Vol C 4.2.6.8 and 6.1.1.4'
O 0.0106 0.0060 3.0485 13.2771 2.2868 5.7011 1.5463 0.3239 0.8670 32.9089 0.2508 'International Tables Vol C 4.2.6.8 and 6.1.1.4'
Sc 0.2519 0.3716 9.1890 9.0213 7.3679 0.5729 1.6409 136.1080 1.4680 51.3531 1.3329 'International Tables Vol C 4.2.6.8 and 6.1.1.4'

loop_
_geom_angle_atom_site_label_1
_geom_angle_site_symmetry_1
_geom_angle_atom_site_label_2
_geom_angle_atom_site_label_3
_geom_angle_site_symmetry_3
_geom_angle
_geom_angle_publ_flag
O5 13_564 Sc1 O6 13_564 94.8(8) yes
O5 13_564 Sc1 O2 13_564 96.5(8) yes
O6 13_564 Sc1 O2 13_564 88.4(7) yes
O5 13_564 Sc1 O1 . 84.4(8) yes
O6 13_564 Sc1 O1 . 91.9(7) yes
O2 13_564 Sc1 O1 . 179.0(8) yes
O5 13_564 Sc1 O3 . 81.8(7) yes
O6 13_564 Sc1 O3 . 171.3(8) yes
O2 13_564 Sc1 O3 . 84.1(8) yes
O1 . Sc1 O3 . 95.7(8) yes
O5 13_564 Sc1 O4 . 174.0(8) yes
O6 13_564 Sc1 O4 . 90.3(9) yes
O2 13_564 Sc1 O4 . 86.8(8) yes
O1 . Sc1 O4 . 92.2(7) yes
O3 . Sc1 O4 . 93.6(7) yes
C2 . C1 O1 . 116.8(7) yes
C2 . C1 O2 . 121.5(7) yes
O1 . C1 O2 . 121.6(7) yes
C1 . C2 C3 . 118.4(6) yes
C1 . C2 C7 . 120.0(6) yes
C3 . C2 C7 . 120.8(6) yes
C2 . C3 C4 . 121.9(7) yes
C2 . C3 H31 . 119.0 no
C4 . C3 H31 . 119.1 no
C3 . C4 C5 . 115.5(6) yes
C3 . C4 N4 . 117.3(7) yes
C5 . C4 N4 . 125.6(6) yes
C12 8_545 C5 C4 . 114.9(6) yes
C12 8_545 C5 C6 . 121.4(7) yes
C4 . C5 C6 . 122.1(7) yes
C5 . C6 C7 . 121.1(6) yes
C5 . C6 H61 . 119.4 no
C7 . C6 H61 . 119.5 no
C6 . C7 C2 . 118.0(6) yes
C6 . C7 N7 . 113.8(7) yes
C2 . C7 N7 . 127.1(6) yes
C9 . C8 O3 . 112.9(7) yes
C9 . C8 O6 . 114.9(7) yes
O3 . C8 O6 . 132.0(7) yes
C8 . C9 C10 . 121.9(6) yes
C8 . C9 C11 . 122.5(7) yes
C10 . C9 C11 . 115.1(6) yes
C10 15_464 C10 C9 . 121.7(4) yes
C10 15_464 C10 N10 . 105.5(6) yes
C9 . C10 N10 . 126.4(7) yes
C11 15_464 C11 C9 . 122.9(4) yes
C11 15_464 C11 H111 . 118.5 no
C9 . C11 H111 . 118.6 no
C5 7_554 C12 O4 . 110.3(7) yes
C5 7_554 C12 O5 . 123.1(7) yes
O4 . C12 O5 . 126.4(7) yes
Sc1 . O1 C1 . 131.7(14) yes
Sc1 13_565 O2 C1 . 155(2) yes
Sc1 . O3 C8 . 143(2) yes
Sc1 . O4 C12 . 144(2) yes
Sc1 13_565 O5 C12 . 137.3(14) yes
Sc1 13_565 O6 C8 . 125(2) yes
O102 15_464 O102 N10 . 107.5(7) yes
C4 . N4 O41 . 118.4(8) yes
C4 . N4 O42 . 111.5(8) yes
O41 . N4 O42 . 130.1(8) yes
C7 . N7 O71 . 106.9(8) yes
C7 . N7 O72 . 103.4(8) yes
O71 . N7 O72 . 149.7(8) yes
C10 . N10 O102 . 120.0(8) yes
C10 . N10 O101 . 124.4(8) yes
O102 . N10 O101 . 115.6(8) yes

loop_
_geom_bond_atom_site_label_1
_geom_bond_atom_site_label_2
_geom_bond_site_symmetry_2
_geom_bond_distance
_geom_bond_publ_flag
Sc1 O5 13_564 2.142(19) yes
Sc1 O6 13_564 2.091(19) yes
Sc1 O2 13_564 2.050(16) yes
Sc1 O1 . 2.059(17) yes
Sc1 O3 . 2.07(2) yes
Sc1 O4 . 2.14(2) yes
C1 C2 . 1.516(9) yes
C1 O1 . 1.251(9) yes
C1 O2 . 1.246(9) yes
C2 C3 . 1.379(9) yes
C2 C7 . 1.373(8) yes
C3 C4 . 1.409(9) yes
C3 H31 . 0.950 no
C4 C5 . 1.394(8) yes
C4 N4 . 1.425(9) yes
C5 C12 8_545 1.515(9) yes
C5 C6 . 1.363(9) yes
C6 C7 . 1.391(9) yes
C6 H61 . 0.950 no
C7 N7 . 1.423(9) yes
C8 C9 . 1.501(9) yes
C8 O3 . 1.234(9) yes
C8 O6 . 1.239(9) yes
C9 C10 . 1.385(9) yes
C9 C11 . 1.354(9) yes
C10 C10 15_464 1.398(9) yes
C10 N10 . 1.429(9) yes
C11 C11 15_464 1.388(9) yes
C11 H111 . 0.950 no
C12 O4 . 1.245(9) yes
C12 O5 . 1.228(9) yes
O41 N4 . 1.223(10) yes
O42 N4 . 1.217(9) yes
O71 N7 . 1.222(10) yes
O72 N7 . 1.221(10) yes
O101 N10 . 1.218(10) yes
O102 O102 15_464 1.37(4) yes
O102 N10 . 1.222(9) yes
